data_1552401
loop_
_publ_author_name
'Wang, Na'
'Huang, Xin'
'Chen, Lihang'
'Yang, Jinyue'
'Li, Xin'
'Ma, Jiayuan'
'Bao, Ying'
'Li, Fei'
'Yin, Qiuxiang'
'Hao, Hongxun'

_publ_section_title
;
 Consistency and variability of cocrystals containing positional isomers:
 the self-assembly evolution mechanism of supramolecular synthons of
 cresol--piperazine
;
_journal_coeditor_code LQ5023
_journal_issue 6
_journal_name_full IUCrJ
_journal_page_first
;
;
_journal_paper_doi 10.1107/S2052252519012363
_journal_volume 6
_journal_year 2019
_chemical_formula_sum 'C18 H26 N2 O2'
_chemical_formula_weight 302.41
_space_group_IT_number 61
_space_group_name_Hall '-P 2ac 2ab'
_space_group_name_H-M_alt 'P b c a'
_symmetry_cell_setting orthorhombic
_symmetry_space_group_name_Hall '-P 2ac 2ab'
_symmetry_space_group_name_H-M 'P b c a'
_atom_sites_solution_hydrogens geom
_atom_sites_solution_primary direct
_atom_sites_solution_secondary difmap
_cell_angle_alpha 90.00
_cell_angle_beta 90.00
_cell_angle_gamma 90.00
_cell_formula_units_Z 4
_cell_length_a 5.5482(17)
_cell_length_b 12.167(3)
_cell_length_c 24.556(6)
_cell_measurement_reflns_used 3581
_cell_measurement_temperature 113(2)
_cell_measurement_theta_max 27.5
_cell_measurement_theta_min 3.3
_cell_volume 1657.7(8)
_computing_cell_refinement 'CrystalClear-SM Expert 2.1 b42'
_computing_data_collection 'CrystalClear-SM Expert 2.1 b42 (Rigaku, 2015)'
_computing_data_reduction 'CrystalClear-SM Expert 2.1 b42'
_computing_molecular_graphics 'CrystalStructure 4.1'
_computing_publication_material 'CrystalStructure 4.1 (Rigaku, 2014)'
_computing_structure_refinement 'SHELXL-97 (Sheldrick, 1997)'
_computing_structure_solution 'SHELXS-97 (Sheldrick, 1990)'
_diffrn_ambient_temperature 113(2)
_diffrn_detector_area_resol_mean 5.814
_diffrn_measured_fraction_theta_full 0.984
_diffrn_measured_fraction_theta_max 0.984
_diffrn_measurement_device_type 'Rigaku XtaLAB P200'
_diffrn_measurement_method '\w and \f scans'
_diffrn_radiation_monochromator multilayer
_diffrn_radiation_source 'rotating anode'
_diffrn_radiation_type MoK\a
_diffrn_radiation_wavelength 0.71073
_diffrn_reflns_av_R_equivalents 0.0534
_diffrn_reflns_av_sigmaI/netI 0.0272
_diffrn_reflns_limit_h_max 7
_diffrn_reflns_limit_h_min -6
_diffrn_reflns_limit_k_max 15
_diffrn_reflns_limit_k_min -14
_diffrn_reflns_limit_l_max 31
_diffrn_reflns_limit_l_min -31
_diffrn_reflns_number 14815
_diffrn_reflns_theta_full 27.55
_diffrn_reflns_theta_max 27.55
_diffrn_reflns_theta_min 3.32
_diffrn_standards_decay_% 0
_diffrn_standards_interval_count 0
_diffrn_standards_interval_time 0
_diffrn_standards_number 0
_exptl_absorpt_coefficient_mu 0.079
_exptl_absorpt_correction_T_max 0.9906
_exptl_absorpt_correction_T_min 0.9844
_exptl_absorpt_correction_type multi-scan
_exptl_absorpt_process_details 'REQAB (Rigaku, 1998)'
_exptl_crystal_colour Colorless
_exptl_crystal_density_diffrn 1.212
_exptl_crystal_density_method 'not measured'
_exptl_crystal_description Prism
_exptl_crystal_F_000 656
_exptl_crystal_size_max 0.20
_exptl_crystal_size_mid 0.18
_exptl_crystal_size_min 0.12
_refine_diff_density_max 0.271
_refine_diff_density_min -0.193
_refine_diff_density_rms 0.043
_refine_ls_extinction_method none
_refine_ls_goodness_of_fit_ref 1.055
_refine_ls_hydrogen_treatment mixed
_refine_ls_matrix_type full
_refine_ls_number_parameters 105
_refine_ls_number_reflns 1882
_refine_ls_number_restraints 1
_refine_ls_restrained_S_all 1.055
_refine_ls_R_factor_all 0.0563
_refine_ls_R_factor_gt 0.0441
_refine_ls_shift/su_max 0.002
_refine_ls_shift/su_mean 0.000
_refine_ls_structure_factor_coef Fsqd
_refine_ls_weighting_details 'calc w=1/[\s^2^(Fo^2^)+(0.0602P)^2^+0.6510P] where P=(Fo^2^+2Fc^2^)/3'
_refine_ls_weighting_scheme calc
_refine_ls_wR_factor_gt 0.1171
_refine_ls_wR_factor_ref 0.1238
_reflns_number_gt 1509
_reflns_number_total 1882
_reflns_threshold_expression >2sigma(I)
_cod_data_source_file lq5023.cif
_cod_data_source_block MC_PP
_cod_depositor_comments
;
The following automatic conversions were performed:

'_symmetry_cell_setting' value 'Orthorhombic' changed to
'orthorhombic' according to
/home/data/users/saulius/crontab/automatic-downloads/rss-feeds/IUCr/lib/dictionaries/cif_core.dic
dictionary named 'cif_core.dic' version 2.4.2 from 2011-04-26.

'_exptl_absorpt_correction_type' value 'MULTI-SCAN' changed to
'multi-scan' according to
/home/data/users/saulius/crontab/automatic-downloads/rss-feeds/IUCr/lib/dictionaries/cif_core.dic
dictionary named 'cif_core.dic' version 2.4.2 from 2011-04-26.

Automatic conversion script
Id: cif_fix_values 4973 2017-02-22 13:04:09Z antanas 
;
_cod_original_cell_volume 1657.6(8)
_cod_original_sg_symbol_H-M Pbca
_cod_database_code 1552401

loop_
_symmetry_equiv_pos_as_xyz
'x, y, z'
'-x+1/2, -y, z+1/2'
'-x, y+1/2, -z+1/2'
'x+1/2, -y+1/2, -z'
'-x, -y, -z'
'x-1/2, y, -z-1/2'
'x, -y-1/2, z-1/2'
'-x-1/2, y-1/2, z'

loop_
_atom_site_label
_atom_site_type_symbol
_atom_site_fract_x
_atom_site_fract_y
_atom_site_fract_z
_atom_site_U_iso_or_equiv
_atom_site_adp_type
_atom_site_occupancy
_atom_site_symmetry_multiplicity
_atom_site_calc_flag
_atom_site_refinement_flags
O1 O -0.01637(18) 0.31953(9) 0.08127(4) 0.0275(3) Uani 1 1 d .
H1D H -0.1137 0.3703 0.0740 0.041 Uiso 1 1 calc R
N1 N 0.1342(2) 0.04624(10) 0.95399(5) 0.0234(3) Uani 1 1 d D
H1 H 0.023(2) 0.0457(15) 0.9276(6) 0.028 Uiso 1 1 d D
C1 C 0.6841(3) 0.23141(14) 0.19250(6) 0.0315(4) Uani 1 1 d .
H1A H 0.6041 0.1740 0.2139 0.047 Uiso 1 1 calc R
H1B H 0.8039 0.2689 0.2152 0.047 Uiso 1 1 calc R
H1C H 0.7644 0.1980 0.1610 0.047 Uiso 1 1 calc R
C2 C 0.4993(2) 0.31344(13) 0.17303(6) 0.0251(3) Uani 1 1 d .
C3 C 0.3239(2) 0.28236(12) 0.13540(6) 0.0242(3) Uani 1 1 d .
H3 H 0.3251 0.2097 0.1213 0.029 Uiso 1 1 calc R
C4 C 0.1468(2) 0.35574(12) 0.11808(5) 0.0226(3) Uani 1 1 d .
C5 C 0.1451(3) 0.46315(12) 0.13857(6) 0.0251(3) Uani 1 1 d .
H5 H 0.0245 0.5138 0.1274 0.030 Uiso 1 1 calc R
C6 C 0.3220(3) 0.49470(13) 0.17540(6) 0.0277(3) Uani 1 1 d .
H6 H 0.3226 0.5677 0.1891 0.033 Uiso 1 1 calc R
C7 C 0.4980(3) 0.42116(14) 0.19255(6) 0.0280(3) Uani 1 1 d .
H7 H 0.6180 0.4443 0.2177 0.034 Uiso 1 1 calc R
C8 C 0.0479(3) 0.11574(12) 0.99920(6) 0.0274(3) Uani 1 1 d .
H8A H 0.0065 0.1894 0.9848 0.033 Uiso 1 1 calc R
H8B H 0.1797 0.1250 1.0260 0.033 Uiso 1 1 calc R
C9 C 0.1718(3) -0.06783(12) 0.97202(6) 0.0263(3) Uani 1 1 d .
H9A H 0.3114 -0.0703 0.9971 0.032 Uiso 1 1 calc R
H9B H 0.2108 -0.1139 0.9400 0.032 Uiso 1 1 calc R

loop_
_atom_site_aniso_label
_atom_site_aniso_U_11
_atom_site_aniso_U_22
_atom_site_aniso_U_33
_atom_site_aniso_U_23
_atom_site_aniso_U_13
_atom_site_aniso_U_12
O1 0.0214(5) 0.0276(5) 0.0334(5) -0.0014(4) -0.0066(4) 0.0017(4)
N1 0.0177(6) 0.0287(6) 0.0239(6) 0.0008(5) 0.0003(5) -0.0005(5)
C1 0.0221(8) 0.0388(9) 0.0335(7) 0.0061(6) -0.0037(6) 0.0019(6)
C2 0.0173(7) 0.0333(8) 0.0248(6) 0.0058(6) 0.0016(5) -0.0010(6)
C3 0.0190(7) 0.0264(7) 0.0272(7) 0.0018(5) 0.0017(5) -0.0009(5)
C4 0.0163(7) 0.0272(7) 0.0242(7) 0.0025(5) 0.0014(5) -0.0026(5)
C5 0.0196(7) 0.0278(7) 0.0280(7) 0.0021(5) 0.0009(5) 0.0026(6)
C6 0.0262(8) 0.0289(8) 0.0281(7) -0.0021(6) 0.0012(6) -0.0021(6)
C7 0.0208(8) 0.0375(8) 0.0257(7) 0.0002(6) -0.0029(5) -0.0037(6)
C8 0.0247(8) 0.0261(7) 0.0314(7) -0.0011(6) 0.0043(6) -0.0029(6)
C9 0.0217(7) 0.0282(8) 0.0290(7) -0.0002(6) 0.0043(6) 0.0017(6)

loop_
_atom_type_symbol
_atom_type_description
_atom_type_scat_dispersion_real
_atom_type_scat_dispersion_imag
_atom_type_scat_source
C C 0.0033 0.0016 'International Tables Vol C Tables 4.2.6.8 and 6.1.1.4'
H H 0.0000 0.0000 'International Tables Vol C Tables 4.2.6.8 and 6.1.1.4'
N N 0.0061 0.0033 'International Tables Vol C Tables 4.2.6.8 and 6.1.1.4'
O O 0.0106 0.0060 'International Tables Vol C Tables 4.2.6.8 and 6.1.1.4'

loop_
_geom_angle_atom_site_label_1
_geom_angle_atom_site_label_2
_geom_angle_atom_site_label_3
_geom_angle
_geom_angle_site_symmetry_1
_geom_angle_site_symmetry_3
C4 O1 H1D 109.5 . .
C9 N1 C8 111.11(11) . .
C9 N1 H1 108.0(12) . .
C8 N1 H1 109.1(11) . .
C2 C1 H1A 109.5 . .
C2 C1 H1B 109.5 . .
H1A C1 H1B 109.5 . .
C2 C1 H1C 109.5 . .
H1A C1 H1C 109.5 . .
H1B C1 H1C 109.5 . .
C3 C2 C7 118.60(13) . .
C3 C2 C1 120.33(14) . .
C7 C2 C1 121.07(13) . .
C4 C3 C2 121.37(14) . .
C4 C3 H3 119.3 . .
C2 C3 H3 119.3 . .
O1 C4 C3 117.83(13) . .
O1 C4 C5 122.66(12) . .
C3 C4 C5 119.51(13) . .
C6 C5 C4 119.17(13) . .
C6 C5 H5 120.4 . .
C4 C5 H5 120.4 . .
C5 C6 C7 121.07(14) . .
C5 C6 H6 119.5 . .
C7 C6 H6 119.5 . .
C6 C7 C2 120.27(14) . .
C6 C7 H7 119.9 . .
C2 C7 H7 119.9 . .
N1 C8 C9 112.89(12) . 5_557
N1 C8 H8A 109.0 . .
C9 C8 H8A 109.0 5_557 .
N1 C8 H8B 109.0 . .
C9 C8 H8B 109.0 5_557 .
H8A C8 H8B 107.8 . .
N1 C9 C8 112.74(12) . 5_557
N1 C9 H9A 109.0 . .
C8 C9 H9A 109.0 5_557 .
N1 C9 H9B 109.0 . .
C8 C9 H9B 109.0 5_557 .
H9A C9 H9B 107.8 . .

loop_
_geom_bond_atom_site_label_1
_geom_bond_atom_site_label_2
_geom_bond_distance
_geom_bond_site_symmetry_2
O1 C4 1.3529(17) .
O1 H1D 0.8400 .
N1 C9 1.4716(19) .
N1 C8 1.4752(19) .
N1 H1 0.894(9) .
C1 C2 1.508(2) .
C1 H1A 0.9800 .
C1 H1B 0.9800 .
C1 H1C 0.9800 .
C2 C3 1.394(2) .
C2 C7 1.395(2) .
C3 C4 1.394(2) .
C3 H3 0.9500 .
C4 C5 1.400(2) .
C5 C6 1.389(2) .
C5 H5 0.9500 .
C6 C7 1.390(2) .
C6 H6 0.9500 .
C7 H7 0.9500 .
C8 C9 1.525(2) 5_557
C8 H8A 0.9900 .
C8 H8B 0.9900 .
C9 C8 1.525(2) 5_557
C9 H9A 0.9900 .
C9 H9B 0.9900 .

loop_
_geom_hbond_atom_site_label_D
_geom_hbond_atom_site_label_H
_geom_hbond_atom_site_label_A
_geom_hbond_distance_DH
_geom_hbond_distance_HA
_geom_hbond_distance_DA
_geom_hbond_angle_DHA
_geom_hbond_site_symmetry_A
O1 H1D N1 0.84 1.86 2.6789(16) 164.6 4_456

loop_
_geom_torsion_atom_site_label_1
_geom_torsion_atom_site_label_2
_geom_torsion_atom_site_label_3
_geom_torsion_atom_site_label_4
_geom_torsion
_geom_torsion_site_symmetry_4
C7 C2 C3 C4 -1.3(2) .
C1 C2 C3 C4 178.00(13) .
C2 C3 C4 O1 179.67(12) .
C2 C3 C4 C5 0.3(2) .
O1 C4 C5 C6 -178.64(13) .
C3 C4 C5 C6 0.7(2) .
C4 C5 C6 C7 -0.7(2) .
C5 C6 C7 C2 -0.2(2) .
C3 C2 C7 C6 1.2(2) .
C1 C2 C7 C6 -178.04(13) .
C9 N1 C8 C9 -52.21(17) 5_557
C8 N1 C9 C8 52.13(17) 5_557
